data_7036241
loop_
_publ_author_name
'Lichtscheidl, Alejandro G.'
'Janicke, Michael T.'
'Scott, Brian L.'
'Nelson, Andrew T.'
'Kiplinger, Jaqueline L.'

_publ_section_title
;
 Syntheses, structures, and (1)H, (13)C{(1)H} and (119)Sn{(1)H} NMR
 chemical shifts of a family of trimethyltin alkoxide, amide, halide and
 cyclopentadienyl compounds.
;
_journal_issue 36
_journal_name_full 'Dalton transactions (Cambridge, England : 2003)'
_journal_page_first 16156
_journal_page_last 16163
_journal_paper_doi 10.1039/c5dt01980j
_journal_volume 44
_journal_year 2015
_chemical_formula_sum 'C21 H39 N Sn'
_chemical_formula_weight 424.22
_chemical_name_systematic
; 
 ? 
;
_space_group_IT_number 4
_symmetry_cell_setting monoclinic
_symmetry_space_group_name_Hall 'P 2yb'
_symmetry_space_group_name_H-M 'P 1 21 1'
_atom_sites_solution_hydrogens geom
_atom_sites_solution_primary direct
_atom_sites_solution_secondary difmap
_audit_creation_method SHELXL-97
_audit_update_record
;
2015-08-05 deposited with the CCDC.
2015-08-07 downloaded from the CCDC.
;
_cell_angle_alpha 90.00
_cell_angle_beta 105.675(3)
_cell_angle_gamma 90.00
_cell_formula_units_Z 2
_cell_length_a 6.0759(19)
_cell_length_b 18.516(6)
_cell_length_c 10.153(3)
_cell_measurement_reflns_used 9598
_cell_measurement_temperature 140(1)
_cell_measurement_theta_max 28.47
_cell_measurement_theta_min 2.20
_cell_volume 1099.7(6)
_computing_cell_refinement 'SAINT+, v. 7.66a (Bruker AXS, 2009)'
_computing_data_collection 'APEX II, v. 7.0 (Bruker AXS, 2009)'
_computing_data_reduction 'SAINT+, v. 7.66a (Bruker AXS, 2009)'
_computing_molecular_graphics 'SHELXTL, v. 6.14, (Bruker AXS, 2000)'
_computing_publication_material 'SHELXTL, v. 6.14, (Bruker AXS, 2000)'
_computing_structure_refinement 'SHELXL-97 (Sheldrick, 1997)'
_computing_structure_solution 'SHELXS-97 (Sheldrick, 1990)'
_diffrn_ambient_temperature 140(1)
_diffrn_measured_fraction_theta_full 1.000
_diffrn_measured_fraction_theta_max 0.949
_diffrn_measurement_device_type 'Bruker D8 with APEXII CCD'
_diffrn_measurement_method '\w scans'
_diffrn_radiation_monochromator graphite
_diffrn_radiation_source 'fine-focus sealed tube'
_diffrn_radiation_type MoK\a
_diffrn_radiation_wavelength 0.71073
_diffrn_reflns_av_R_equivalents 0.0194
_diffrn_reflns_av_sigmaI/netI 0.0261
_diffrn_reflns_limit_h_max 8
_diffrn_reflns_limit_h_min -7
_diffrn_reflns_limit_k_max 24
_diffrn_reflns_limit_k_min -24
_diffrn_reflns_limit_l_max 13
_diffrn_reflns_limit_l_min -13
_diffrn_reflns_number 12739
_diffrn_reflns_theta_full 25.00
_diffrn_reflns_theta_max 28.59
_diffrn_reflns_theta_min 2.08
_diffrn_standards_decay_% 0
_diffrn_standards_interval_count 0
_diffrn_standards_interval_time 0
_diffrn_standards_number 0
_exptl_absorpt_coefficient_mu 1.163
_exptl_absorpt_correction_T_max 0.9127
_exptl_absorpt_correction_T_min 0.8180
_exptl_absorpt_correction_type multi-scan
_exptl_absorpt_process_details 'SADABS v. 2.03 (Sheldrick, 2008)'
_exptl_crystal_colour colorless
_exptl_crystal_density_diffrn 1.281
_exptl_crystal_density_method 'not measured'
_exptl_crystal_description block
_exptl_crystal_F_000 444
_exptl_crystal_size_max 0.18
_exptl_crystal_size_mid 0.18
_exptl_crystal_size_min 0.08
_refine_diff_density_max 0.348
_refine_diff_density_min -0.335
_refine_diff_density_rms 0.048
_refine_ls_abs_structure_details 'Flack H D (1983), Acta Cryst. A39, 876-881'
_refine_ls_abs_structure_Flack 0.050(13)
_refine_ls_extinction_method none
_refine_ls_goodness_of_fit_ref 1.129
_refine_ls_hydrogen_treatment constr
_refine_ls_matrix_type full
_refine_ls_number_parameters 220
_refine_ls_number_reflns 5187
_refine_ls_number_restraints 1
_refine_ls_restrained_S_all 1.129
_refine_ls_R_factor_all 0.0180
_refine_ls_R_factor_gt 0.0173
_refine_ls_shift/su_max 0.001
_refine_ls_shift/su_mean 0.000
_refine_ls_structure_factor_coef Fsqd
_refine_ls_weighting_details 'calc w=1/[\s^2^(Fo^2^)+(0.0179P)^2^+0.0000P] where P=(Fo^2^+2Fc^2^)/3'
_refine_ls_weighting_scheme calc
_refine_ls_wR_factor_gt 0.0408
_refine_ls_wR_factor_ref 0.0412
_reflns_number_gt 5072
_reflns_number_total 5187
_reflns_threshold_expression >2sigma(I)
_cod_data_source_file c5dt01980j1.cif
_cod_data_source_block apx1996_p21
_cod_depositor_comments 'Adding full bibliography for 7036239--7036241.cif.'
_cod_original_sg_symbol_H-M 'P 21'
_cod_database_code 7036241

loop_
_symmetry_equiv_pos_as_xyz
'x, y, z'
'-x, y+1/2, -z'

loop_
_atom_site_label
_atom_site_type_symbol
_atom_site_fract_x
_atom_site_fract_y
_atom_site_fract_z
_atom_site_U_iso_or_equiv
_atom_site_adp_type
_atom_site_occupancy
_atom_site_symmetry_multiplicity
_atom_site_calc_flag
_atom_site_refinement_flags
Sn1 Sn 0.746756(16) 0.311100(9) 0.398300(10) 0.01840(4) Uani 1 1 d .
N1 N 0.5760(3) 0.40074(11) 0.3048(2) 0.0172(4) Uani 1 1 d .
H1 H 0.4339 0.4041 0.3026 0.021 Uiso 1 1 calc R
C1 C 0.6692(3) 0.45800(9) 0.24309(18) 0.0129(3) Uani 1 1 d .
C2 C 0.6442(3) 0.45906(9) 0.09921(17) 0.0120(3) Uani 1 1 d .
C3 C 0.7586(3) 0.51306(9) 0.04705(17) 0.0130(3) Uani 1 1 d .
H3 H 0.7441 0.5135 -0.0465 0.016 Uiso 1 1 calc R
C4 C 0.8910(3) 0.56544(9) 0.12654(17) 0.0123(3) Uani 1 1 d .
C5 C 0.8954(3) 0.56678(9) 0.26470(18) 0.0140(3) Uani 1 1 d .
H5 H 0.9778 0.6032 0.3195 0.017 Uiso 1 1 calc R
C6 C 0.7826(3) 0.51621(9) 0.32457(17) 0.0133(3) Uani 1 1 d .
C7 C 0.5020(3) 0.40374(10) -0.00213(18) 0.0155(3) Uani 1 1 d .
C8 C 0.6272(4) 0.33139(9) 0.0106(2) 0.0229(4) Uani 1 1 d .
H8A H 0.5376 0.2978 -0.0540 0.034 Uiso 1 1 calc R
H8B H 0.6501 0.3129 0.1016 0.034 Uiso 1 1 calc R
H8C H 0.7727 0.3381 -0.0079 0.034 Uiso 1 1 calc R
C9 C 0.2598(3) 0.39373(12) 0.0153(2) 0.0254(4) Uani 1 1 d .
H9A H 0.1578 0.3792 -0.0704 0.038 Uiso 1 1 calc R
H9B H 0.2080 0.4385 0.0440 0.038 Uiso 1 1 calc R
H9C H 0.2627 0.3573 0.0829 0.038 Uiso 1 1 calc R
C10 C 0.4661(4) 0.42840(12) -0.1514(2) 0.0265(4) Uani 1 1 d .
H10A H 0.6106 0.4294 -0.1728 0.040 Uiso 1 1 calc R
H10B H 0.3999 0.4758 -0.1628 0.040 Uiso 1 1 calc R
H10C H 0.3654 0.3953 -0.2116 0.040 Uiso 1 1 calc R
C11 C 1.0150(3) 0.62468(9) 0.06853(18) 0.0154(3) Uani 1 1 d .
C12 C 1.0023(4) 0.61168(11) -0.08181(19) 0.0264(4) Uani 1 1 d .
H12A H 0.8454 0.6121 -0.1348 0.040 Uiso 1 1 calc R
H12B H 1.0692 0.5657 -0.0914 0.040 Uiso 1 1 calc R
H12C H 1.0844 0.6491 -0.1137 0.040 Uiso 1 1 calc R
C13 C 0.8982(3) 0.69696(10) 0.0788(2) 0.0229(4) Uani 1 1 d .
H13A H 0.9731 0.7347 0.0425 0.034 Uiso 1 1 calc R
H13B H 0.9077 0.7070 0.1729 0.034 Uiso 1 1 calc R
H13C H 0.7405 0.6945 0.0275 0.034 Uiso 1 1 calc R
C14 C 1.2675(3) 0.62848(11) 0.1500(2) 0.0215(4) Uani 1 1 d .
H14A H 1.3406 0.5833 0.1424 0.032 Uiso 1 1 calc R
H14B H 1.2780 0.6380 0.2444 0.032 Uiso 1 1 calc R
H14C H 1.3419 0.6665 0.1141 0.032 Uiso 1 1 calc R
C15 C 0.7818(3) 0.52989(10) 0.47531(18) 0.0170(4) Uani 1 1 d .
C16 C 0.8454(4) 0.60869(12) 0.5175(2) 0.0302(5) Uani 1 1 d .
H16A H 0.8284 0.6170 0.6075 0.045 Uiso 1 1 calc R
H16B H 0.7463 0.6407 0.4538 0.045 Uiso 1 1 calc R
H16C H 1.0011 0.6175 0.5174 0.045 Uiso 1 1 calc R
C17 C 0.5432(3) 0.51816(12) 0.4978(2) 0.0251(4) Uani 1 1 d .
H17A H 0.5030 0.4680 0.4855 0.038 Uiso 1 1 calc R
H17B H 0.4326 0.5465 0.4329 0.038 Uiso 1 1 calc R
H17C H 0.5455 0.5327 0.5889 0.038 Uiso 1 1 calc R
C18 C 0.9575(3) 0.48219(12) 0.57358(19) 0.0238(4) Uani 1 1 d .
H18A H 1.1058 0.4901 0.5597 0.036 Uiso 1 1 calc R
H18B H 0.9157 0.4324 0.5565 0.036 Uiso 1 1 calc R
H18C H 0.9612 0.4941 0.6662 0.036 Uiso 1 1 calc R
C19 C 0.5716(5) 0.21738(13) 0.2979(3) 0.0265(6) Uani 1 1 d .
H19A H 0.4277 0.2315 0.2372 0.040 Uiso 1 1 calc R
H19B H 0.5456 0.1844 0.3650 0.040 Uiso 1 1 calc R
H19C H 0.6632 0.1943 0.2465 0.040 Uiso 1 1 calc R
C20 C 0.7226(3) 0.3069(3) 0.60432(18) 0.0352(5) Uani 1 1 d .
H20A H 0.6092 0.3407 0.6155 0.053 Uiso 1 1 calc R
H20B H 0.8679 0.3191 0.6658 0.053 Uiso 1 1 calc R
H20C H 0.6799 0.2590 0.6242 0.053 Uiso 1 1 calc R
C21 C 1.0864(3) 0.32009(16) 0.3791(2) 0.0349(6) Uani 1 1 d .
H21A H 1.0921 0.3015 0.2918 0.052 Uiso 1 1 calc R
H21B H 1.1884 0.2929 0.4506 0.052 Uiso 1 1 calc R
H21C H 1.1318 0.3699 0.3863 0.052 Uiso 1 1 calc R

loop_
_atom_site_aniso_label
_atom_site_aniso_U_11
_atom_site_aniso_U_22
_atom_site_aniso_U_33
_atom_site_aniso_U_23
_atom_site_aniso_U_13
_atom_site_aniso_U_12
Sn1 0.01545(5) 0.01566(5) 0.02492(6) 0.00719(7) 0.00687(4) 0.00135(7)
N1 0.0116(10) 0.0185(11) 0.0222(11) 0.0073(8) 0.0055(8) 0.0015(8)
C1 0.0102(8) 0.0125(8) 0.0169(8) 0.0025(7) 0.0053(7) 0.0019(6)
C2 0.0098(8) 0.0110(8) 0.0153(8) -0.0003(6) 0.0035(6) 0.0017(6)
C3 0.0148(8) 0.0141(8) 0.0106(8) 0.0002(6) 0.0045(6) 0.0019(6)
C4 0.0110(8) 0.0112(8) 0.0155(8) 0.0031(6) 0.0051(7) 0.0014(6)
C5 0.0131(8) 0.0135(8) 0.0149(8) -0.0012(6) 0.0027(7) -0.0015(6)
C6 0.0110(8) 0.0158(8) 0.0129(8) 0.0008(7) 0.0030(6) 0.0020(6)
C7 0.0143(8) 0.0141(8) 0.0181(9) -0.0019(7) 0.0042(7) -0.0006(7)
C8 0.0237(10) 0.0169(10) 0.0280(10) -0.0062(7) 0.0069(8) 0.0023(7)
C9 0.0165(9) 0.0261(11) 0.0333(11) -0.0107(9) 0.0063(8) -0.0045(8)
C10 0.0319(11) 0.0270(11) 0.0173(9) -0.0048(8) 0.0009(8) -0.0090(9)
C11 0.0165(9) 0.0107(8) 0.0200(9) 0.0027(6) 0.0067(7) 0.0000(6)
C12 0.0360(12) 0.0243(10) 0.0236(10) 0.0044(8) 0.0161(9) -0.0058(9)
C13 0.0217(10) 0.0142(9) 0.0341(11) 0.0066(8) 0.0095(8) 0.0027(7)
C14 0.0167(9) 0.0177(9) 0.0320(10) 0.0053(8) 0.0100(8) -0.0019(7)
C15 0.0173(9) 0.0216(9) 0.0126(8) -0.0001(7) 0.0051(7) 0.0005(7)
C16 0.0481(13) 0.0275(11) 0.0181(10) -0.0064(8) 0.0144(9) -0.0053(10)
C17 0.0200(10) 0.0411(12) 0.0167(9) 0.0023(9) 0.0092(8) 0.0037(9)
C18 0.0213(10) 0.0332(11) 0.0150(9) 0.0006(8) 0.0018(8) 0.0011(8)
C19 0.0303(16) 0.0147(12) 0.0402(16) 0.0029(11) 0.0192(14) -0.0011(11)
C20 0.0426(11) 0.0361(13) 0.0257(9) 0.0144(13) 0.0070(8) -0.0037(16)
C21 0.0185(8) 0.0301(15) 0.0586(13) 0.0047(12) 0.0148(8) 0.0029(10)

loop_
_atom_type_symbol
_atom_type_description
_atom_type_scat_dispersion_real
_atom_type_scat_dispersion_imag
_atom_type_scat_source
C C 0.0033 0.0016 'International Tables Vol C Tables 4.2.6.8 and 6.1.1.4'
H H 0.0000 0.0000 'International Tables Vol C Tables 4.2.6.8 and 6.1.1.4'
N N 0.0061 0.0033 'International Tables Vol C Tables 4.2.6.8 and 6.1.1.4'
Sn Sn -0.6537 1.4246 'International Tables Vol C Tables 4.2.6.8 and 6.1.1.4'

loop_
_geom_angle_atom_site_label_1
_geom_angle_atom_site_label_2
_geom_angle_atom_site_label_3
_geom_angle
N1 Sn1 C21 106.01(10)
N1 Sn1 C20 108.83(14)
C21 Sn1 C20 114.61(8)
N1 Sn1 C19 108.13(7)
C21 Sn1 C19 112.84(11)
C20 Sn1 C19 106.23(14)
C1 N1 Sn1 126.50(14)
C6 C1 N1 119.81(16)
C6 C1 C2 119.14(15)
N1 C1 C2 121.02(16)
C3 C2 C1 118.06(15)
C3 C2 C7 117.90(15)
C1 C2 C7 124.03(15)
C4 C3 C2 123.59(16)
C3 C4 C5 116.88(15)
C3 C4 C11 123.29(15)
C5 C4 C11 119.64(15)
C6 C5 C4 123.24(16)
C5 C6 C1 118.34(15)
C5 C6 C15 116.95(15)
C1 C6 C15 124.65(15)
C8 C7 C9 110.74(15)
C8 C7 C10 106.12(15)
C9 C7 C10 105.22(16)
C8 C7 C2 110.46(15)
C9 C7 C2 112.60(15)
C10 C7 C2 111.39(15)
C12 C11 C13 107.87(16)
C12 C11 C4 111.94(15)
C13 C11 C4 108.28(14)
C12 C11 C14 108.60(15)
C13 C11 C14 109.70(15)
C4 C11 C14 110.41(15)
C18 C15 C16 106.70(16)
C18 C15 C17 109.90(16)
C16 C15 C17 105.50(16)
C18 C15 C6 111.20(15)
C16 C15 C6 111.18(15)
C17 C15 C6 112.08(15)

loop_
_geom_bond_atom_site_label_1
_geom_bond_atom_site_label_2
_geom_bond_distance
Sn1 N1 2.050(2)
Sn1 C21 2.131(2)
Sn1 C20 2.1375(19)
Sn1 C19 2.144(3)
N1 C1 1.424(2)
C1 C6 1.419(2)
C1 C2 1.427(2)
C2 C3 1.401(2)
C2 C7 1.541(2)
C3 C4 1.374(2)
C4 C5 1.396(2)
C4 C11 1.535(2)
C5 C6 1.393(2)
C6 C15 1.553(2)
C7 C8 1.529(2)
C7 C9 1.540(3)
C7 C10 1.541(3)
C11 C12 1.527(3)
C11 C13 1.532(2)
C11 C14 1.536(3)
C15 C18 1.529(3)
C15 C16 1.540(3)
C15 C17 1.543(3)
